data_4341630
loop_
_publ_author_name
'Artetxe, Be\~nat'
'Reinoso, Santiago'
'San Felices, Leire'
'Vitoria, Pablo'
'Pache, Aroa'
'Mart\'in-Caballero, Jagoba'
'Guti\'errez-Zorrilla, Juan M'

_publ_section_title
;
 Functionalization of krebs-type polyoxometalates with n,o-chelating
 ligands: a systematic study.
;
_journal_issue 1
_journal_name_full 'Inorganic chemistry'
_journal_page_first 241
_journal_page_last 252
_journal_paper_doi 10.1021/ic502232v
_journal_volume 54
_journal_year 2015
_chemical_compound_source 'synthesis as described'
_chemical_formula_moiety 'C7.2 H97.2 N3.6 Na12 Ni1.8 O120 Sb2 W20.2'
_chemical_formula_sum 'C7.2 H97.2 N3.6 Na12 Ni1.8 O120 Sb2 W20.2'
_chemical_formula_weight 6493.71
_chemical_name_systematic
;
 ?

;
_space_group_IT_number 14
_symmetry_cell_setting monoclinic
_symmetry_Int_Tables_number 14
_symmetry_space_group_name_Hall '-P 2ybc'
_symmetry_space_group_name_H-M 'P 1 21/c 1'
_atom_sites_solution_hydrogens geom
_atom_sites_solution_primary direct
_atom_sites_solution_secondary difmap
_audit_creation_date 2014-01-07T18:53:22-00:00
_audit_creation_method 'WinGX routine CIF_UPDATE'
_cell_angle_alpha 90
_cell_angle_beta 108.999(2)
_cell_angle_gamma 90
_cell_formula_units_Z 2
_cell_length_a 16.2173(3)
_cell_length_b 27.2085(3)
_cell_length_c 13.0112(2)
_cell_measurement_reflns_used 12278
_cell_measurement_temperature 100(2)
_cell_measurement_theta_max 28.2762
_cell_measurement_theta_min 1.5213
_cell_measurement_wavelength 0.71073
_cell_volume 5428.42(16)
_computing_cell_refinement
;
        CrysAlisPro, Agilent Technologies,
        Version 1.171.35.21 (release 20-01-2012 CrysAlis171 .NET)
        (compiled Jan 23 2012,18:06:46)
;
_computing_data_collection
;
        CrysAlisPro, Agilent Technologies,
        Version 1.171.35.21 (release 20-01-2012 CrysAlis171 .NET)
        (compiled Jan 23 2012,18:06:46)
;
_computing_data_reduction
;
        CrysAlisPro, Agilent Technologies,
        Version 1.171.35.21 (release 20-01-2012 CrysAlis171 .NET)
        (compiled Jan 23 2012,18:06:46)
;
_computing_molecular_graphics 'Ortep-3 for Windows (Farrugia, 1997)'
_computing_publication_material 'WinGX publication routines (Farrugia, 1999)'
_computing_structure_refinement 'SHELXL-97 (Sheldrick, 1997)'
_computing_structure_solution 'OLEX2 (Dolomanov, 2009)'
_diffrn_ambient_temperature 100(2)
_diffrn_detector 'CCD plate'
_diffrn_detector_area_resol_mean 16.2439
_diffrn_detector_type Eos
_diffrn_measured_fraction_theta_full 0.999
_diffrn_measured_fraction_theta_max 0.999
_diffrn_measurement_device '\k-geometry diffractometer'
_diffrn_measurement_device_type 'SuperNova, Single source at offset'
_diffrn_measurement_method '\w scans'
_diffrn_orient_matrix_UB_11 -0.0440908
_diffrn_orient_matrix_UB_12 -0.0070842
_diffrn_orient_matrix_UB_13 -0.0247702
_diffrn_orient_matrix_UB_21 -0.0124444
_diffrn_orient_matrix_UB_22 0.0153959
_diffrn_orient_matrix_UB_23 0.0364557
_diffrn_orient_matrix_UB_31 -0.0061593
_diffrn_orient_matrix_UB_32 0.0198138
_diffrn_orient_matrix_UB_33 -0.0372128
_diffrn_radiation_monochromator mirror
_diffrn_radiation_probe x-ray
_diffrn_radiation_source 'SuperNova (Mo) X-ray Source'
_diffrn_radiation_type MoK\a
_diffrn_radiation_wavelength 0.71073
_diffrn_reflns_av_R_equivalents 0.0224
_diffrn_reflns_av_unetI/netI 0.033
_diffrn_reflns_limit_h_max 20
_diffrn_reflns_limit_h_min -19
_diffrn_reflns_limit_k_max 28
_diffrn_reflns_limit_k_min -33
_diffrn_reflns_limit_l_max 13
_diffrn_reflns_limit_l_min -16
_diffrn_reflns_number 22924
_diffrn_reflns_theta_full 26
_diffrn_reflns_theta_max 26
_diffrn_reflns_theta_min 1.82
_exptl_absorpt_coefficient_mu 22.279
_exptl_absorpt_correction_T_max 0.488
_exptl_absorpt_correction_T_min 0.143
_exptl_absorpt_correction_type analytical
_exptl_absorpt_process_details
;
        CrysAlisPro, Agilent Technologies,
        Version 1.171.35.21 (release 20-01-2012 CrysAlis171 .NET)
        (compiled Jan 23 2012,18:06:46)
Analytical numeric absorption correction using a multifaceted crystal
                        model based on expressions derived by R.C. Clark & J.S.
        (Clark, R. C. & Reid, J. S. (1995). Acta Cryst. A51, 887-897)
;
_exptl_crystal_colour green
_exptl_crystal_density_diffrn 3.973
_exptl_crystal_density_method 'not measured'
_exptl_crystal_description prism
_exptl_crystal_F_000 5810
_exptl_crystal_size_max 0.1617
_exptl_crystal_size_mid 0.1014
_exptl_crystal_size_min 0.0325
_refine_diff_density_max 4.247
_refine_diff_density_min -1.838
_refine_diff_density_rms 0.299
_refine_ls_extinction_method none
_refine_ls_goodness_of_fit_ref 1.091
_refine_ls_hydrogen_treatment constr
_refine_ls_matrix_type full
_refine_ls_number_parameters 390
_refine_ls_number_reflns 10647
_refine_ls_number_restraints 0
_refine_ls_restrained_S_all 1.091
_refine_ls_R_factor_all 0.0398
_refine_ls_R_factor_gt 0.0342
_refine_ls_shift/su_max 0.002
_refine_ls_shift/su_mean 0
_refine_ls_structure_factor_coef Fsqd
_refine_ls_weighting_details 'calc w=1/[\s^2^(Fo^2^)+(0.0139P)^2^+165.5805P] where P=(Fo^2^+2Fc^2^)/3'
_refine_ls_weighting_scheme calc
_refine_ls_wR_factor_gt 0.0704
_refine_ls_wR_factor_ref 0.0726
_reflns_number_gt 9608
_reflns_number_total 10647
_reflns_threshold_expression >2sigma(I)
_cod_data_source_file ic502232v_si_002.cif
_cod_data_source_block 1-SbNi
_cod_depositor_comments 'Adding full bibliography for 4341628--4341641.cif.'
_cod_original_cell_volume 5428.42(14)
_cod_database_code 4341630

loop_
_symmetry_equiv_pos_as_xyz
'x, y, z'
'-x, y+1/2, -z+1/2'
'-x, -y, -z'
'x, -y-1/2, z-1/2'

loop_
_atom_site_label
_atom_site_type_symbol
_atom_site_fract_x
_atom_site_fract_y
_atom_site_fract_z
_atom_site_U_iso_or_equiv
_atom_site_adp_type
_atom_site_occupancy
_atom_site_symmetry_multiplicity
_atom_site_calc_flag
_atom_site_refinement_flags
_atom_site_disorder_assembly
_atom_site_disorder_group
W8 W 0.61100(3) 0.360649(15) 0.25630(3) 0.01175(9) Uani 1 1 d . . .
W9 W 0.19000(3) 0.655920(15) -0.24410(3) 0.01142(9) Uani 1 1 d . . .
W4 W 0.20211(3) 0.468420(16) 0.01302(3) 0.01179(9) Uani 1 1 d . A .
W6 W 0.09462(3) 0.567330(16) -0.09784(3) 0.01184(9) Uani 1 1 d . A .
W7 W 0.76875(3) 0.436104(16) 0.39688(3) 0.01289(9) Uani 1 1 d . . .
W5 W 0.86613(3) 0.523392(16) 0.25633(3) 0.01311(9) Uani 1 1 d . . .
W10 W 0.42002(3) 0.427459(16) 0.11614(3) 0.01335(9) Uani 1 1 d . . .
Sb1 Sb 0.33322(4) 0.53635(2) -0.11606(5) 0.00913(13) Uani 1 1 d . A .
W1 W 0.49011(3) 0.566398(15) 0.12861(3) 0.00919(9) Uani 1 1 d . A .
O57 O 0.8522(5) 0.4716(3) 0.3488(6) 0.0158(16) Uiso 1 1 d . . .
O45 O 0.1391(5) 0.4392(3) -0.1221(6) 0.0152(16) Uiso 1 1 d . . .
O78 O 0.6732(5) 0.3904(3) 0.3920(6) 0.0155(16) Uiso 1 1 d . . .
O39 O 0.2594(5) 0.6682(3) -0.0979(6) 0.0137(15) Uiso 1 1 d . . .
O410 O 0.3129(4) 0.4503(2) 0.0065(6) 0.0110(14) Uiso 1 1 d . . .
O12 O 0.4081(4) 0.5780(2) 0.2170(5) 0.0098(14) Uiso 1 1 d . . .
O110 O 0.4589(5) 0.5025(3) 0.1183(6) 0.0137(15) Uiso 1 1 d . . .
O810 O 0.5421(4) 0.4171(2) 0.2044(5) 0.0105(14) Uiso 1 1 d . . .
O7M O 0.6949(5) 0.4871(3) 0.3638(6) 0.0124(15) Uiso 1 1 d . . .
O1T O 0.5845(5) 0.5674(3) 0.2411(6) 0.0127(15) Uiso 1 1 d . . .
O10B O 0.3861(5) 0.4373(3) 0.2294(6) 0.0189(17) Uiso 1 1 d . . .
O69 O 0.1176(5) 0.6133(3) -0.1966(6) 0.0137(15) Uiso 1 1 d . . .
O24 O 0.2654(5) 0.5193(3) 0.1162(6) 0.0118(15) Uiso 1 1 d . . .
O23 O 0.3126(5) 0.6551(3) 0.1122(6) 0.0144(15) Uiso 1 1 d . . .
O89 O 0.7085(5) 0.3165(3) 0.2787(6) 0.0133(15) Uiso 1 1 d . . .
O13 O 0.4768(5) 0.6420(3) 0.1126(6) 0.0133(15) Uiso 1 1 d . . .
O6T O 0.0021(5) 0.5938(3) -0.0848(6) 0.0152(16) Uiso 1 1 d . . .
O56 O 0.0492(5) 0.5228(3) -0.2150(6) 0.0148(16) Uiso 1 1 d . . .
O101 O 0.5298(5) 0.5681(3) 0.0141(6) 0.0131(15) Uiso 1 1 d . . .
O5M O 0.7666(5) 0.5516(3) 0.2578(6) 0.0148(15) Uiso 1 1 d . . .
O3T O 0.3924(5) 0.7299(3) 0.0362(6) 0.0143(15) Uiso 1 1 d . . .
O10A O 0.3932(5) 0.3659(3) 0.0885(6) 0.0222(18) Uiso 1 1 d . . .
O1 O 0.6296(5) 0.5652(3) 0.4746(6) 0.0222(18) Uiso 1 1 d . . .
O5T O 0.9483(5) 0.5578(3) 0.3454(6) 0.0220(18) Uiso 1 1 d . . .
O1S O 0.3573(4) 0.5823(2) 0.0104(5) 0.0099(14) Uiso 1 1 d . . .
O2S O 0.2121(4) 0.5231(2) -0.1152(5) 0.0104(14) Uiso 1 1 d . . .
O3S O 0.2857(5) 0.5910(2) -0.2239(6) 0.0110(14) Uiso 1 1 d . . .
O26 O 0.1824(5) 0.5976(3) 0.0180(6) 0.0129(15) Uiso 1 1 d . . .
O4T O 0.1859(5) 0.4256(3) 0.1006(6) 0.0185(17) Uiso 1 1 d . . .
O8T O 0.5421(5) 0.3232(3) 0.2967(6) 0.0183(17) Uiso 1 1 d . . .
O9T O 0.1237(5) 0.7069(3) -0.2793(6) 0.0161(16) Uiso 1 1 d . . .
O38 O 0.4171(5) 0.6582(3) -0.1047(6) 0.0139(15) Uiso 1 1 d . . .
O46 O 0.1050(5) 0.5117(3) -0.0024(6) 0.0140(15) Uiso 1 1 d . . .
O79 O 0.1625(5) 0.6250(3) -0.3818(6) 0.0140(15) Uiso 1 1 d . . .
O2T O 0.2526(5) 0.5982(2) 0.2486(6) 0.0113(15) Uiso 1 1 d . . .
O7T O 0.8135(5) 0.4395(3) 0.5361(6) 0.0178(16) Uiso 1 1 d . . .
O1L O 0.7064(5) 0.6365(3) 0.3652(7) 0.0148(18) Uiso 0.887(4) 1 d P A 1
N3 N 0.8173(6) 0.5710(4) 0.4876(8) 0.013(2) Uiso 0.887(4) 1 d P A 1
N1 N 0.9540(8) 0.5812(4) 0.6014(10) 0.027(3) Uiso 0.887(4) 1 d P A 1
H1 H 1.006 0.5738 0.6466 0.033 Uiso 0.887(4) 1 calc PR A 1
C2 C 0.8901(9) 0.5493(5) 0.5530(11) 0.025(3) Uiso 0.887(4) 1 d P A 1
H2 H 0.8957 0.5148 0.5637 0.03 Uiso 0.887(4) 1 calc PR A 1
C4 C 0.8429(9) 0.6212(5) 0.4980(11) 0.026(3) Uiso 0.887(4) 1 d P A 1
O2L O 0.7908(8) 0.7012(4) 0.4426(9) 0.041(3) Uiso 0.887(4) 1 d P A 1
C6 C 0.7753(9) 0.6554(5) 0.4322(11) 0.024(3) Uiso 0.887(4) 1 d P A 1
C5 C 0.9240(10) 0.6270(5) 0.5682(12) 0.028(3) Uiso 0.887(4) 1 d P A 1
H5 H 0.9542 0.6572 0.5901 0.034 Uiso 0.887(4) 1 calc PR A 1
Na1 Na 0.1202(3) 0.60277(15) 0.2953(3) 0.0168(9) Uiso 1 1 d . . .
Na4 Na 0.0517(3) 0.78552(17) -0.3369(4) 0.0235(10) Uiso 1 1 d . . .
Na3 Na 0.4649(3) 0.55372(17) 0.4119(4) 0.0234(10) Uiso 1 1 d . . .
O10W O 0.5248(5) 0.4729(3) 0.4051(6) 0.0212(17) Uiso 1 1 d . . .
O3W O 0.1693(5) 0.6844(3) 0.3073(6) 0.0199(17) Uiso 1 1 d . . .
O14W O -0.0390(9) 0.7860(5) -0.2245(11) 0.070(4) Uiso 1 1 d . . .
O1W O 0.1057(6) 0.5234(3) 0.2205(7) 0.0265(19) Uiso 1 1 d . . .
O12W O 0.1179(5) 0.8033(3) -0.4746(7) 0.0249(19) Uiso 1 1 d . . .
O13W O -0.0019(6) 0.8728(3) -0.3741(7) 0.0269(19) Uiso 1 1 d . . .
O9W O 0.3222(6) 0.5033(3) 0.3634(7) 0.031(2) Uiso 1 1 d . . .
O2W O 0.0429(6) 0.6415(3) 0.4122(7) 0.030(2) Uiso 1 1 d . . .
O7W O 0.3974(6) 0.6289(3) 0.4457(7) 0.032(2) Uiso 1 1 d . . .
O15W O -0.0752(9) 0.7633(5) -0.4758(11) 0.068(4) Uiso 1 1 d . . .
O4W O 0.3317(5) 0.7180(3) 0.2847(6) 0.0218(18) Uiso 1 1 d . . .
Na2 Na 0.4560(5) 0.7057(3) 0.4404(6) 0.0253(17) Uiso 0.6 1 d P . .
O8W O 0.5398(13) 0.6802(7) 0.3256(16) 0.125(7) Uiso 1 1 d . . .
Na5 Na -0.1591(10) 0.8153(6) -0.3868(12) 0.075(4) Uiso 0.55 1 d P . .
O5W O 0.558(2) 0.7658(11) 0.435(2) 0.086(9) Uiso 0.5 1 d P . .
O19W O 0.6690(12) 0.6301(7) 0.6467(15) 0.113(6) Uiso 1 1 d . . .
O17W O -0.241(2) 0.8202(14) -0.581(3) 0.114(12) Uiso 0.5 1 d P . .
O16W O -0.229(3) 0.7413(17) -0.367(4) 0.143(16) Uiso 0.5 1 d P . .
Na6 Na -0.0275(10) 0.8031(5) -0.6402(12) 0.098(4) Uiso 0.7 1 d P . .
O18W O -0.1598(16) 0.8477(9) -0.708(2) 0.162(9) Uiso 1 1 d . . .
W3 W 0.37467(3) 0.667653(15) 0.01222(3) 0.01073(9) Uani 1 1 d . A .
Ni1 Ni 0.70138(7) 0.56325(4) 0.36827(9) 0.0161(4) Uani 0.887(4) 1 d P A 1
W2 W 0.28987(3) 0.586663(15) 0.14160(3) 0.01039(9) Uani 1 1 d . A .
O20W O 0.7106(10) 0.6447(6) 0.1420(12) 0.083(4) Uiso 1 1 d . . .
W11 W 0.70138(7) 0.56325(4) 0.36827(9) 0.0161(4) Uani 0.113(4) 1 d P A 2
O6W O 0.5331(15) 0.7004(8) 0.5769(19) 0.147(8) Uiso 1 1 d . . .
O21W O 0.7733(5) 0.2745(3) 0.4850(6) 0.0204(17) Uiso 1 1 d . . .

loop_
_atom_site_aniso_label
_atom_site_aniso_U_11
_atom_site_aniso_U_22
_atom_site_aniso_U_33
_atom_site_aniso_U_23
_atom_site_aniso_U_13
_atom_site_aniso_U_12
W8 0.0124(2) 0.0143(2) 0.0094(2) 0.00261(16) 0.00467(16) 0.00228(16)
W9 0.0114(2) 0.0136(2) 0.0087(2) 0.00143(16) 0.00255(16) 0.00243(16)
W4 0.0090(2) 0.0162(2) 0.0101(2) 0.00104(16) 0.00292(16) -0.00146(16)
W6 0.0086(2) 0.0172(2) 0.0096(2) 0.00043(16) 0.00289(16) 0.00089(16)
W7 0.0152(2) 0.0155(2) 0.00653(19) 0.00081(16) 0.00159(16) 0.00277(17)
W5 0.0101(2) 0.0183(2) 0.0095(2) -0.00174(17) 0.00122(16) -0.00139(17)
W10 0.0122(2) 0.0177(2) 0.0110(2) 0.00251(16) 0.00494(17) 0.00180(17)
Sb1 0.0087(3) 0.0125(3) 0.0060(3) 0.0000(2) 0.0021(3) 0.0000(3)
W1 0.0082(2) 0.0133(2) 0.00611(19) -0.00034(15) 0.00237(15) 0.00077(16)
W3 0.0123(2) 0.01110(19) 0.00842(19) -0.00033(15) 0.00293(16) 0.00074(16)
Ni1 0.0115(7) 0.0247(7) 0.0107(6) 0.0002(5) 0.0016(5) 0.0016(5)
W2 0.0088(2) 0.0157(2) 0.00737(19) -0.00111(16) 0.00357(16) 0.00052(16)
W11 0.0115(7) 0.0247(7) 0.0107(6) 0.0002(5) 0.0016(5) 0.0016(5)

loop_
_atom_type_symbol
_atom_type_description
_atom_type_scat_dispersion_real
_atom_type_scat_dispersion_imag
_atom_type_scat_source
C C 0.0033 0.0016 'International Tables Vol C Tables 4.2.6.8 and 6.1.1.4'
H H 0 0 'International Tables Vol C Tables 4.2.6.8 and 6.1.1.4'
N N 0.0061 0.0033 'International Tables Vol C Tables 4.2.6.8 and 6.1.1.4'
Na Na 0.0362 0.0249 'International Tables Vol C Tables 4.2.6.8 and 6.1.1.4'
Ni Ni 0.3393 1.1124 'International Tables Vol C Tables 4.2.6.8 and 6.1.1.4'
O O 0.0106 0.006 'International Tables Vol C Tables 4.2.6.8 and 6.1.1.4'
Sb Sb -0.5866 1.5461 'International Tables Vol C Tables 4.2.6.8 and 6.1.1.4'
W W -0.849 6.8722 'International Tables Vol C Tables 4.2.6.8 and 6.1.1.4'

loop_
_exptl_crystal_face_index_h
_exptl_crystal_face_index_k
_exptl_crystal_face_index_l
_exptl_crystal_face_perp_dist
1 -38 -1 0.0418
-4 0 18 0.0745
4 0 -18 0.0745
-22 1 0 0.0315
22 -1 0 0.001
-3 38 0 0.0548

loop_
_geom_angle_atom_site_label_1
_geom_angle_atom_site_label_2
_geom_angle_atom_site_label_3
_geom_angle
_geom_angle_site_symmetry_1
_geom_angle_site_symmetry_3
O8T W8 O810 102.9(3) . .
O8T W8 O78 99.7(3) . .
O810 W8 O78 93.4(3) . .
O8T W8 O89 99.6(3) . .
O810 W8 O89 156.9(3) . .
O78 W8 O89 87.9(3) . .
O8T W8 O38 101.1(3) . 3_665
O810 W8 O38 86.3(3) . 3_665
O78 W8 O38 158.6(3) . 3_665
O89 W8 O38 84.2(3) . 3_665
O8T W8 O3S 172.9(3) . 3_665
O810 W8 O3S 81.4(3) . 3_665
O78 W8 O3S 74.1(3) . 3_665
O89 W8 O3S 76.8(3) . 3_665
O38 W8 O3S 84.7(3) 3_665 3_665
O9T W9 O69 100.4(3) . .
O9T W9 O79 99.9(3) . .
O69 W9 O79 93.2(3) . .
O9T W9 O39 103.9(3) . .
O69 W9 O39 90.5(3) . .
O79 W9 O39 154.9(3) . .
O9T W9 O89 97.3(3) . 3_665
O69 W9 O89 162.3(3) . 3_665
O79 W9 O89 84.9(3) . 3_665
O39 W9 O89 84.0(3) . 3_665
O9T W9 O3S 169.8(3) . .
O69 W9 O3S 87.7(3) . .
O79 W9 O3S 73.2(3) . .
O39 W9 O3S 82.1(3) . .
O89 W9 O3S 74.9(3) 3_665 .
O4T W4 O410 101.9(3) . .
O4T W4 O45 100.3(3) . .
O410 W4 O45 94.7(3) . .
O4T W4 O46 100.9(3) . .
O410 W4 O46 155.8(3) . .
O45 W4 O46 89.1(3) . .
O4T W4 O24 100.6(3) . .
O410 W4 O24 85.5(3) . .
O45 W4 O24 158.5(3) . .
O46 W4 O24 82.4(3) . .
O4T W4 O2S 174.7(3) . .
O410 W4 O2S 80.9(3) . .
O45 W4 O2S 74.9(3) . .
O46 W4 O2S 77.0(3) . .
O24 W4 O2S 83.9(3) . .
O6T W6 O26 101.1(3) . .
O6T W6 O56 102.9(3) . .
O26 W6 O56 155.8(3) . .
O6T W6 O69 99.1(3) . .
O26 W6 O69 89.5(3) . .
O56 W6 O69 89.2(3) . .
O6T W6 O46 99.3(3) . .
O26 W6 O46 86.7(3) . .
O56 W6 O46 86.9(3) . .
O69 W6 O46 161.5(3) . .
O6T W6 O2S 173.6(3) . .
O26 W6 O2S 82.8(3) . .
O56 W6 O2S 73.0(3) . .
O69 W6 O2S 85.9(3) . .
O46 W6 O2S 75.7(3) . .
O7T W7 O7M 103.4(3) . .
O7T W7 O57 102.4(3) . .
O7M W7 O57 91.1(3) . .
O7T W7 O78 97.2(3) . .
O7M W7 O78 91.4(3) . .
O57 W7 O78 159.1(3) . .
O7T W7 O79 95.0(3) . 3_665
O7M W7 O79 161.6(3) . 3_665
O57 W7 O79 85.1(3) . 3_665
O78 W7 O79 86.0(3) . 3_665
O7T W7 O3S 164.0(3) . 3_665
O7M W7 O3S 90.0(3) . 3_665
O57 W7 O3S 85.9(3) . 3_665
O78 W7 O3S 73.3(3) . 3_665
O79 W7 O3S 71.8(3) 3_665 3_665
O5T W5 O5M 105.1(4) . .
O5T W5 O57 101.6(3) . .
O5M W5 O57 91.0(3) . .
O5T W5 O45 96.6(3) . 3_665
O5M W5 O45 90.5(3) . 3_665
O57 W5 O45 160.7(3) . 3_665
O5T W5 O56 94.1(3) . 3_665
O5M W5 O56 160.7(3) . 3_665
O57 W5 O56 86.5(3) . 3_665
O45 W5 O56 85.7(3) 3_665 3_665
O5T W5 O2S 163.3(3) . 3_665
O5M W5 O2S 88.8(3) . 3_665
O57 W5 O2S 87.1(3) . 3_665
O45 W5 O2S 73.7(3) 3_665 3_665
O56 W5 O2S 71.9(3) 3_665 3_665
O10A W10 O10B 101.3(4) . .
O10A W10 O410 93.0(3) . .
O10B W10 O410 96.8(3) . .
O10A W10 O810 96.8(3) . .
O10B W10 O810 93.6(3) . .
O410 W10 O810 164.1(3) . .
O10A W10 O101 91.4(3) . 3_665
O10B W10 O101 167.3(3) . 3_665
O410 W10 O101 83.1(3) . 3_665
O810 W10 O101 84.2(3) . 3_665
O10A W10 O110 167.8(3) . .
O10B W10 O110 90.8(3) . .
O410 W10 O110 83.9(3) . .
O810 W10 O110 83.8(3) . .
O101 W10 O110 76.5(3) 3_665 .
O2S Sb1 O1S 92.1(3) . .
O2S Sb1 O3S 89.1(3) . .
O1S Sb1 O3S 92.3(3) . .
O1T W1 O110 103.1(3) . .
O1T W1 O101 103.9(3) . .
O110 W1 O101 97.5(3) . .
O1T W1 O12 94.6(3) . .
O110 W1 O12 88.4(3) . .
O101 W1 O12 158.6(3) . .
O1T W1 O13 95.9(3) . .
O110 W1 O13 158.8(3) . .
O101 W1 O13 86.8(3) . .
O12 W1 O13 80.7(3) . .
O1T W1 O1S 163.5(3) . .
O110 W1 O1S 87.2(3) . .
O101 W1 O1S 87.1(3) . .
O12 W1 O1S 72.6(3) . .
O13 W1 O1S 72.2(3) . .
W5 O57 W7 144.4(4) . .
W4 O45 W5 117.0(4) . 3_665
W8 O78 W7 118.1(4) . .
W9 O39 W3 148.1(4) . .
W4 O410 W10 132.9(4) . .
W2 O12 W1 118.0(3) . .
W2 O12 Na3 123.1(3) . .
W1 O12 Na3 116.0(3) . .
W1 O110 W10 176.2(4) . .
W8 O810 W10 134.0(4) . .
W7 O7M Ni1 138.0(4) . .
W1 O1T Ni1 174.6(4) . .
W9 O69 W6 153.8(4) . .
W2 O24 W4 147.0(4) . .
W3 O23 W2 118.4(4) . .
W8 O89 W9 115.4(3) . 3_665
W3 O13 W1 118.5(4) . .
W6 O6T Na6 117.4(4) . 4_576
W6 O56 W5 118.9(4) . 3_665
W1 O101 W10 177.6(4) . 3_665
W5 O5M Ni1 137.6(4) . .
W3 O3T Na2 130.8(4) . 4_575
Ni1 O1 Na3 122.7(4) . .
Sb1 O1S W1 109.3(3) . .
Sb1 O1S W2 128.8(3) . .
W1 O1S W2 94.8(2) . .
Sb1 O1S W3 128.3(3) . .
W1 O1S W3 95.7(3) . .
W2 O1S W3 91.5(2) . .
Sb1 O2S W5 113.0(3) . 3_665
Sb1 O2S W4 115.2(3) . .
W5 O2S W4 94.3(3) 3_665 .
Sb1 O2S W6 138.0(3) . .
W5 O2S W6 96.2(3) 3_665 .
W4 O2S W6 90.7(2) . .
Sb1 O3S W7 112.9(3) . 3_665
Sb1 O3S W8 114.7(3) . 3_665
W7 O3S W8 94.4(2) 3_665 3_665
Sb1 O3S W9 137.2(3) . .
W7 O3S W9 96.1(3) 3_665 .
W8 O3S W9 92.6(2) 3_665 .
W6 O26 W2 145.1(4) . .
W9 O9T Na4 169.7(4) . .
W3 O38 W8 146.2(4) . 3_665
W4 O46 W6 116.4(4) . .
W9 O79 W7 118.9(4) . 3_665
W2 O2T Na1 142.1(4) . .
W7 O7T Na1 147.9(4) . 3_666
C6 O1L Ni1 114.9(8) . .
C2 N3 C4 101.1(11) . .
C2 N3 Ni1 147.6(9) . .
C4 N3 Ni1 110.1(8) . .
C2 N1 C5 107.6(12) . .
C2 N1 H1 126.2 . .
C5 N1 H1 126.2 . .
N1 C2 N3 113.4(12) . .
N1 C2 H2 123.3 . .
N3 C2 H2 123.3 . .
C5 C4 N3 111.6(12) . .
C5 C4 C6 134.1(14) . .
N3 C4 C6 114.3(12) . .
O2L C6 O1L 124.5(13) . .
O2L C6 C4 118.1(13) . .
O1L C6 C4 117.3(12) . .
C4 C5 N1 106.2(13) . .
C4 C5 H5 126.9 . .
N1 C5 H5 126.9 . .
O3W Na1 O1W 152.1(3) . .
O3W Na1 O7T 110.6(3) . 3_666
O1W Na1 O7T 83.9(3) . 3_666
O3W Na1 O2T 75.8(3) . .
O1W Na1 O2T 80.0(3) . .
O7T Na1 O2T 92.0(3) 3_666 .
O3W Na1 O2W 77.7(3) . .
O1W Na1 O2W 129.6(3) . .
O7T Na1 O2W 79.0(3) 3_666 .
O2T Na1 O2W 146.9(3) . .
O3W Na1 O13W 87.8(3) . 4_576
O1W Na1 O13W 86.3(3) . 4_576
O7T Na1 O13W 156.1(3) 3_666 4_576
O2T Na1 O13W 107.6(3) . 4_576
O2W Na1 O13W 90.8(3) . 4_576
O3W Na1 Na4 41.9(2) . 4_576
O1W Na1 Na4 128.6(3) . 4_576
O7T Na1 Na4 147.5(3) 3_666 4_576
O2T Na1 Na4 95.0(2) . 4_576
O2W Na1 Na4 77.9(2) . 4_576
O13W Na1 Na4 46.2(2) 4_576 4_576
O15W Na4 O3W 173.1(4) . 4_575
O15W Na4 O14W 84.9(5) . .
O3W Na4 O14W 90.6(4) 4_575 .
O15W Na4 O12W 88.3(4) . .
O3W Na4 O12W 94.7(3) 4_575 .
O14W Na4 O12W 164.3(4) . .
O15W Na4 O9T 103.0(4) . .
O3W Na4 O9T 82.9(3) 4_575 .
O14W Na4 O9T 98.4(4) . .
O12W Na4 O9T 96.9(3) . .
O15W Na4 O13W 86.2(4) . .
O3W Na4 O13W 88.0(3) 4_575 .
O14W Na4 O13W 82.5(4) . .
O12W Na4 O13W 83.0(3) . .
O9T Na4 O13W 170.9(3) . .
O15W Na4 Na5 47.8(4) . .
O3W Na4 Na5 125.6(4) 4_575 .
O14W Na4 Na5 47.7(4) . .
O12W Na4 Na5 118.5(4) . .
O9T Na4 Na5 128.8(4) . .
O13W Na4 Na5 58.1(3) . .
O15W Na4 Na1 131.7(4) . 4_575
O3W Na4 Na1 42.0(2) 4_575 4_575
O14W Na4 Na1 81.6(4) . 4_575
O12W Na4 Na1 92.5(2) . 4_575
O9T Na4 Na1 124.7(3) . 4_575
O13W Na4 Na1 46.3(2) . 4_575
Na5 Na4 Na1 91.5(3) . 4_575
O15W Na4 Na6 46.1(4) . .
O3W Na4 Na6 134.9(3) 4_575 .
O14W Na4 Na6 125.0(4) . .
O12W Na4 Na6 43.9(3) . .
O9T Na4 Na6 113.6(3) . .
O13W Na4 Na6 72.5(3) . .
Na5 Na4 Na6 77.8(4) . .
Na1 Na4 Na6 110.6(3) 4_575 .
O15W Na4 Na6 87.3(4) . 4_576
O3W Na4 Na6 92.6(3) 4_575 4_576
O14W Na4 Na6 39.2(4) . 4_576
O12W Na4 Na6 154.5(3) . 4_576
O9T Na4 Na6 59.9(3) . 4_576
O13W Na4 Na6 121.7(3) . 4_576
Na5 Na4 Na6 75.6(3) . 4_576
Na1 Na4 Na6 109.0(2) 4_575 4_576
Na6 Na4 Na6 132.3(4) . 4_576
O10W Na3 O7W 169.6(4) . .
O10W Na3 O10W 82.3(3) . 3_666
O7W Na3 O10W 88.0(3) . 3_666
O10W Na3 O12 103.0(3) . .
O7W Na3 O12 85.5(3) . .
O10W Na3 O12 163.2(3) 3_666 .
O10W Na3 O1 74.4(3) . .
O7W Na3 O1 109.1(3) . .
O10W Na3 O1 89.5(3) 3_666 .
O12 Na3 O1 107.2(3) . .
O10W Na3 O9W 81.2(3) . .
O7W Na3 O9W 94.0(3) . .
O10W Na3 O9W 81.5(3) 3_666 .
O12 Na3 O9W 83.5(3) . .
O1 Na3 O9W 154.9(3) . .
O10W Na3 Na3 41.4(2) . 3_666
O7W Na3 Na3 128.8(3) . 3_666
O10W Na3 Na3 40.9(2) 3_666 3_666
O12 Na3 Na3 141.9(3) . 3_666
O1 Na3 Na3 79.5(2) . 3_666
O9W Na3 Na3 78.5(3) . 3_666
O10W Na3 Na2 159.1(3) . .
O7W Na3 Na2 27.7(2) . .
O10W Na3 Na2 101.6(3) 3_666 .
O12 Na3 Na2 79.3(2) . .
O1 Na3 Na2 85.0(2) . .
O9W Na3 Na2 119.6(3) . .
Na3 Na3 Na2 138.7(2) 3_666 .
Na3 O10W Na3 97.7(3) . 3_666
Na4 O3W Na1 96.1(3) 4_576 .
Na4 O14W Na5 87.1(6) . .
Na4 O14W Na6 105.9(6) . 4_576
Na5 O14W Na6 125.1(7) . 4_576
Na4 O12W Na6 96.4(4) . .
Na4 O13W Na1 87.5(3) . 4_575
Na4 O13W Na5 75.4(4) . .
Na1 O13W Na5 127.3(4) 4_575 .
Na2 O7W Na3 122.9(4) . .
Na4 O15W Na5 88.3(6) . .
Na4 O15W Na6 95.8(6) . .
Na5 O15W Na6 118.5(7) . .
O6W Na2 O7W 93.3(8) . .
O6W Na2 O5W 79.4(11) . .
O7W Na2 O5W 159.3(9) . .
O6W Na2 O4W 166.2(9) . .
O7W Na2 O4W 84.8(4) . .
O5W Na2 O4W 106.8(8) . .
O6W Na2 O8W 103.5(10) . .
O7W Na2 O8W 94.5(6) . .
O5W Na2 O8W 68.8(9) . .
O4W Na2 O8W 90.3(6) . .
O6W Na2 O3T 80.6(8) . 4_576
O7W Na2 O3T 111.8(4) . 4_576
O5W Na2 O3T 86.4(8) . 4_576
O4W Na2 O3T 87.4(4) . 4_576
O8W Na2 O3T 153.2(6) . 4_576
O6W Na2 Na3 88.5(8) . .
O7W Na2 Na3 29.3(3) . .
O5W Na2 Na3 130.2(8) . .
O4W Na2 Na3 96.2(3) . .
O8W Na2 Na3 67.5(5) . .
O3T Na2 Na3 139.2(3) 4_576 .
O16W Na5 O17W 92.3(15) . .
O16W Na5 O14W 84.8(12) . .
O17W Na5 O14W 154.7(12) . .
O16W Na5 O15W 85.5(12) . .
O17W Na5 O15W 75.2(10) . .
O14W Na5 O15W 79.5(6) . .
O16W Na5 O20W 83.9(12) . 4_475
O17W Na5 O20W 86.1(11) . 4_475
O14W Na5 O20W 118.4(8) . 4_475
O15W Na5 O20W 158.1(8) . 4_475
O16W Na5 O13W 152.0(13) . .
O17W Na5 O13W 101.3(10) . .
O14W Na5 O13W 72.5(5) . .
O15W Na5 O13W 74.6(5) . .
O20W Na5 O13W 121.0(7) 4_475 .
O16W Na5 Na4 105.6(12) . .
O17W Na5 Na4 112.8(10) . .
O14W Na5 Na4 45.1(4) . .
O15W Na5 Na4 43.9(4) . .
O20W Na5 Na4 158.0(7) 4_475 .
O13W Na5 Na4 46.5(3) . .
O18W Na6 O12W 140.1(9) . .
O18W Na6 O14W 112.5(9) . 4_575
O12W Na6 O14W 105.4(6) . 4_575
O18W Na6 O15W 92.4(8) . .
O12W Na6 O15W 76.4(5) . .
O14W Na6 O15W 87.8(6) 4_575 .
O18W Na6 O6T 69.7(7) . 4_575
O12W Na6 O6T 76.2(4) . 4_575
O14W Na6 O6T 167.2(7) 4_575 4_575
O15W Na6 O6T 104.8(6) . 4_575
O18W Na6 Na4 114.5(8) . .
O12W Na6 Na4 39.7(3) . .
O14W Na6 Na4 105.8(5) 4_575 .
O15W Na6 Na4 38.1(3) . .
O6T Na6 Na4 83.7(4) 4_575 .
O18W Na6 Na4 120.5(8) . 4_575
O12W Na6 Na4 97.8(5) . 4_575
O14W Na6 Na4 34.8(3) 4_575 4_575
O15W Na6 Na4 119.5(5) . 4_575
O6T Na6 Na4 132.7(5) 4_575 4_575
Na4 Na6 Na4 121.4(4) . 4_575
O3T W3 O13 100.4(3) . .
O3T W3 O38 101.3(3) . .
O13 W3 O38 92.3(3) . .
O3T W3 O23 98.4(3) . .
O13 W3 O23 90.1(3) . .
O38 W3 O23 159.4(3) . .
O3T W3 O39 100.9(3) . .
O13 W3 O39 158.6(3) . .
O38 W3 O39 85.6(3) . .
O23 W3 O39 84.8(3) . .
O3T W3 O1S 170.7(3) . .
O13 W3 O1S 73.4(3) . .
O38 W3 O1S 86.0(3) . .
O23 W3 O1S 75.0(3) . .
O39 W3 O1S 85.2(3) . .
O1L Ni1 N3 83.0(4) . .
O1L Ni1 O5M 96.1(3) . .
N3 Ni1 O5M 89.5(3) . .
O1L Ni1 O7M 177.4(3) . .
N3 Ni1 O7M 98.7(3) . .
O5M Ni1 O7M 82.0(3) . .
O1L Ni1 O1T 87.8(3) . .
N3 Ni1 O1T 170.6(3) . .
O5M Ni1 O1T 89.7(3) . .
O7M Ni1 O1T 90.4(3) . .
O1L Ni1 O1 91.4(3) . .
N3 Ni1 O1 93.9(4) . .
O5M Ni1 O1 172.2(3) . .
O7M Ni1 O1 90.5(3) . .
O1T Ni1 O1 88.0(3) . .
O2T W2 O12 99.8(3) . .
O2T W2 O24 102.2(3) . .
O12 W2 O24 95.2(3) . .
O2T W2 O23 97.0(3) . .
O12 W2 O23 89.8(3) . .
O24 W2 O23 158.9(3) . .
O2T W2 O26 100.5(3) . .
O12 W2 O26 159.0(3) . .
O24 W2 O26 85.6(3) . .
O23 W2 O26 82.5(3) . .
O2T W2 O1S 169.8(3) . .
O12 W2 O1S 74.3(3) . .
O24 W2 O1S 86.7(3) . .
O23 W2 O1S 74.9(3) . .
O26 W2 O1S 84.9(3) . .

loop_
_geom_bond_atom_site_label_1
_geom_bond_atom_site_label_2
_geom_bond_distance
_geom_bond_site_symmetry_2
W8 O8T 1.716(7) .
W8 O810 1.889(7) .
W8 O78 1.904(7) .
W8 O89 1.930(7) .
W8 O38 1.944(7) 3_665
W8 O3S 2.275(7) 3_665
W9 O9T 1.724(7) .
W9 O69 1.891(7) .
W9 O79 1.897(7) .
W9 O39 1.897(7) .
W9 O89 1.990(7) 3_665
W9 O3S 2.309(7) .
W4 O4T 1.708(7) .
W4 O410 1.891(7) .
W4 O45 1.896(7) .
W4 O46 1.923(7) .
W4 O24 1.969(7) .
W4 O2S 2.279(7) .
W6 O6T 1.723(7) .
W6 O26 1.892(7) .
W6 O56 1.897(7) .
W6 O69 1.915(7) .
W6 O46 1.930(7) .
W6 O2S 2.326(7) .
W7 O7T 1.721(8) .
W7 O7M 1.792(7) .
W7 O57 1.925(7) .
W7 O78 1.973(7) .
W7 O79 2.046(7) 3_665
W7 O3S 2.257(7) 3_665
W5 O5T 1.729(8) .
W5 O5M 1.792(7) .
W5 O57 1.914(7) .
W5 O45 1.999(7) 3_665
W5 O56 2.058(7) 3_665
W5 O2S 2.250(7) 3_665
W10 O10A 1.738(8) .
W10 O10B 1.753(8) .
W10 O410 1.956(7) .
W10 O810 1.959(7) .
W10 O101 2.109(7) 3_665
W10 O110 2.135(7) .
Sb1 O2S 2.001(7) .
Sb1 O1S 2.001(7) .
Sb1 O3S 2.017(7) .
W1 O1T 1.740(7) .
W1 O110 1.803(7) .
W1 O101 1.806(7) .
W1 O12 2.047(7) .
W1 O13 2.073(7) .
W1 O1S 2.244(7) .
O45 W5 1.999(7) 3_665
O39 W3 1.951(7) .
O12 W2 1.863(7) .
O12 Na3 2.488(8) .
O7M Ni1 2.074(7) .
O1T Ni1 2.074(7) .
O24 W2 1.881(7) .
O23 W3 1.917(7) .
O23 W2 1.959(7) .
O89 W9 1.990(7) 3_665
O13 W3 1.878(7) .
O6T Na6 2.895(16) 4_576
O56 W5 2.058(7) 3_665
O101 W10 2.109(7) 3_665
O5M Ni1 2.069(7) .
O3T W3 1.728(7) .
O3T Na2 2.555(11) 4_575
O1 Ni1 2.079(8) .
O1 Na3 2.545(9) .
O1S W2 2.311(7) .
O1S W3 2.339(7) .
O2S W5 2.250(7) 3_665
O3S W7 2.257(7) 3_665
O3S W8 2.275(7) 3_665
O26 W2 1.971(7) .
O9T Na4 2.435(9) .
O38 W3 1.880(7) .
O38 W8 1.944(7) 3_665
O79 W7 2.046(7) 3_665
O2T W2 1.718(7) .
O2T Na1 2.417(8) .
O7T Na1 2.398(9) 3_666
O1L C6 1.281(16) .
O1L Ni1 1.996(8) .
N3 C2 1.347(17) .
N3 C4 1.422(17) .
N3 Ni1 2.022(10) .
N1 C2 1.341(18) .
N1 C5 1.357(18) .
N1 H1 0.88 .
C2 H2 0.95 .
C4 C5 1.34(2) .
C4 C6 1.479(19) .
O2L C6 1.268(17) .
C5 H5 0.95 .
Na1 O3W 2.348(9) .
Na1 O1W 2.349(9) .
Na1 O7T 2.398(9) 3_666
Na1 O2W 2.498(10) .
Na1 O13W 2.525(10) 4_576
Na1 Na4 3.491(6) 4_576
Na4 O15W 2.334(14) .
Na4 O3W 2.344(9) 4_575
Na4 O14W 2.388(14) .
Na4 O12W 2.419(9) .
Na4 O13W 2.522(10) .
Na4 Na5 3.364(16) .
Na4 Na1 3.491(6) 4_575
Na4 Na6 3.763(15) .
Na4 Na6 4.019(15) 4_576
Na3 O10W 2.418(9) .
Na3 O7W 2.428(10) .
Na3 O10W 2.442(9) 3_666
Na3 O9W 2.585(10) .
Na3 Na3 3.661(9) 3_666
Na3 Na2 4.159(9) .
O10W Na3 2.442(9) 3_666
O3W Na4 2.344(9) 4_576
O14W Na5 2.49(2) .
O14W Na6 2.64(2) 4_576
O12W Na6 2.626(17) .
O13W Na1 2.525(10) 4_575
O13W Na5 2.950(18) .
O7W Na2 2.306(12) .
O15W Na5 2.49(2) .
O15W Na6 2.725(19) .
O4W Na2 2.370(11) .
Na2 O6W 1.81(2) .
Na2 O5W 2.35(3) .
Na2 O8W 2.43(2) .
Na2 O3T 2.555(11) 4_576
Na5 O16W 2.37(5) .
Na5 O17W 2.45(4) .
Na5 O20W 2.51(2) 4_475
Na6 O18W 2.37(3) .
Na6 O14W 2.64(2) 4_575
Na6 O6T 2.895(16) 4_575
Na6 Na4 4.019(15) 4_575
O20W Na5 2.51(2) 4_676

loop_
_geom_torsion_atom_site_label_1
_geom_torsion_atom_site_label_2
_geom_torsion_atom_site_label_3
_geom_torsion_atom_site_label_4
_geom_torsion
_geom_torsion_site_symmetry_1
_geom_torsion_site_symmetry_4
O5T W5 O57 W7 129.3(7) . .
O5M W5 O57 W7 23.6(7) . .
O45 W5 O57 W7 -70.8(12) 3_665 .
O56 W5 O57 W7 -137.2(7) 3_665 .
O2S W5 O57 W7 -65.1(7) 3_665 .
O7T W7 O57 W5 -128.3(7) . .
O7M W7 O57 W5 -24.3(7) . .
O78 W7 O57 W5 72.4(12) . .
O79 W7 O57 W5 137.6(7) 3_665 .
O3S W7 O57 W5 65.6(7) 3_665 .
O4T W4 O45 W5 178.2(4) . 3_665
O410 W4 O45 W5 -78.8(4) . 3_665
O46 W4 O45 W5 77.3(4) . 3_665
O24 W4 O45 W5 10.9(11) . 3_665
O2S W4 O45 W5 0.5(3) . 3_665
O8T W8 O78 W7 176.9(4) . .
O810 W8 O78 W7 -79.4(4) . .
O89 W8 O78 W7 77.5(4) . .
O38 W8 O78 W7 9.2(11) 3_665 .
O3S W8 O78 W7 0.6(3) 3_665 .
O7T W7 O78 W8 -167.3(4) . .
O7M W7 O78 W8 89.0(4) . .
O57 W7 O78 W8 -7.8(11) . .
O79 W7 O78 W8 -72.8(4) 3_665 .
O3S W7 O78 W8 -0.6(3) 3_665 .
O9T W9 O39 W3 -135.1(7) . .
O69 W9 O39 W3 124.1(8) . .
O79 W9 O39 W3 25.3(13) . .
O89 W9 O39 W3 -39.0(7) 3_665 .
O3S W9 O39 W3 36.5(7) . .
O4T W4 O410 W10 -39.7(6) . .
O45 W4 O410 W10 -141.3(5) . .
O46 W4 O410 W10 120.4(7) . .
O24 W4 O410 W10 60.2(5) . .
O2S W4 O410 W10 144.8(5) . .
O10A W10 O410 W4 93.7(5) . .
O10B W10 O410 W4 -8.0(5) . .
O810 W10 O410 W4 -138.1(9) . .
O101 W10 O410 W4 -175.2(5) 3_665 .
O110 W10 O410 W4 -98.1(5) . .
O1T W1 O12 W2 174.8(4) . .
O110 W1 O12 W2 -82.2(4) . .
O101 W1 O12 W2 24.7(10) . .
O13 W1 O12 W2 79.6(4) . .
O1S W1 O12 W2 5.4(3) . .
O1T W1 O12 Na3 -23.7(4) . .
O110 W1 O12 Na3 79.3(4) . .
O101 W1 O12 Na3 -173.8(7) . .
O13 W1 O12 Na3 -119.0(4) . .
O1S W1 O12 Na3 166.9(4) . .
O1T W1 O110 W10 68(7) . .
O101 W1 O110 W10 174(6) . .
O12 W1 O110 W10 -26(7) . .
O13 W1 O110 W10 -85(7) . .
O1S W1 O110 W10 -99(7) . .
O10B W10 O110 W1 6(7) . .
O410 W10 O110 W1 103(7) . .
O810 W10 O110 W1 -87(7) . .
O101 W10 O110 W1 -173(7) 3_665 .
O8T W8 O810 W10 -41.7(6) . .
O78 W8 O810 W10 -142.5(5) . .
O89 W8 O810 W10 124.8(7) . .
O38 W8 O810 W10 58.9(5) 3_665 .
O3S W8 O810 W10 144.1(5) 3_665 .
O10A W10 O810 W8 -4.5(6) . .
O10B W10 O810 W8 97.3(5) . .
O410 W10 O810 W8 -132.3(9) . .
O101 W10 O810 W8 -95.2(5) 3_665 .
O110 W10 O810 W8 -172.2(5) . .
O7T W7 O7M Ni1 67.0(6) . .
O57 W7 O7M Ni1 -36.1(6) . .
O78 W7 O7M Ni1 164.7(6) . .
O79 W7 O7M Ni1 -113.6(9) 3_665 .
O3S W7 O7M Ni1 -121.9(6) 3_665 .
O110 W1 O1T Ni1 51(5) . .
O101 W1 O1T Ni1 -50(5) . .
O12 W1 O1T Ni1 141(5) . .
O13 W1 O1T Ni1 -138(5) . .
O9T W9 O69 W6 -133.8(9) . .
O79 W9 O69 W6 125.6(9) . .
O39 W9 O69 W6 -29.6(9) . .
O89 W9 O69 W6 42.2(16) 3_665 .
O3S W9 O69 W6 52.6(9) . .
O6T W6 O69 W9 130.9(9) . .
O26 W6 O69 W9 29.7(9) . .
O56 W6 O69 W9 -126.1(9) . .
O46 W6 O69 W9 -48.3(16) . .
O2S W6 O69 W9 -53.1(9) . .
O4T W4 O24 W2 -149.5(7) . .
O410 W4 O24 W2 109.2(7) . .
O45 W4 O24 W2 17.8(13) . .
O46 W4 O24 W2 -49.8(7) . .
O2S W4 O24 W2 27.9(7) . .
O8T W8 O89 W9 -179.2(4) . 3_665
O810 W8 O89 W9 14.2(10) . 3_665
O78 W8 O89 W9 -79.6(4) . 3_665
O38 W8 O89 W9 80.5(4) 3_665 3_665
O3S W8 O89 W9 -5.5(3) 3_665 3_665
O1T W1 O13 W3 -171.9(4) . .
O110 W1 O13 W3 -18.3(10) . .
O101 W1 O13 W3 84.4(4) . .
O12 W1 O13 W3 -78.2(4) . .
O1S W1 O13 W3 -3.6(3) . .
O26 W6 O6T Na6 70.5(5) . 4_576
O56 W6 O6T Na6 -112.1(5) . 4_576
O69 W6 O6T Na6 -20.8(5) . 4_576
O46 W6 O6T Na6 159.0(5) . 4_576
O2S W6 O6T Na6 -162(2) . 4_576
O6T W6 O56 W5 -174.9(4) . 3_665
O26 W6 O56 W5 -1.1(10) . 3_665
O69 W6 O56 W5 85.9(4) . 3_665
O46 W6 O56 W5 -76.0(4) . 3_665
O2S W6 O56 W5 0.0(3) . 3_665
O1T W1 O101 W10 -44(11) . 3_665
O110 W1 O101 W10 -150(11) . 3_665
O12 W1 O101 W10 105(11) . 3_665
O13 W1 O101 W10 51(11) . 3_665
O1S W1 O101 W10 123(11) . 3_665
O5T W5 O5M Ni1 -64.0(6) . .
O57 W5 O5M Ni1 38.2(6) . .
O45 W5 O5M Ni1 -161.0(6) 3_665 .
O56 W5 O5M Ni1 120.7(8) 3_665 .
O2S W5 O5M Ni1 125.3(6) 3_665 .
O2S Sb1 O1S W1 135.6(3) . .
O3S Sb1 O1S W1 -135.3(3) . .
O2S Sb1 O1S W2 22.4(4) . .
O3S Sb1 O1S W2 111.5(4) . .
O2S Sb1 O1S W3 -110.3(4) . .
O3S Sb1 O1S W3 -21.1(4) . .
O1T W1 O1S Sb1 -178.1(9) . .
O110 W1 O1S Sb1 -48.7(3) . .
O101 W1 O1S Sb1 49.0(3) . .
O12 W1 O1S Sb1 -137.9(4) . .
O13 W1 O1S Sb1 136.5(4) . .
O1T W1 O1S W2 -44.0(11) . .
O110 W1 O1S W2 85.4(3) . .
O101 W1 O1S W2 -176.9(3) . .
O12 W1 O1S W2 -3.9(2) . .
O13 W1 O1S W2 -89.4(3) . .
O1T W1 O1S W3 47.9(11) . .
O110 W1 O1S W3 177.3(3) . .
O101 W1 O1S W3 -85.0(3) . .
O12 W1 O1S W3 88.1(3) . .
O13 W1 O1S W3 2.6(2) . .
O1S Sb1 O2S W5 173.9(3) . 3_665
O3S Sb1 O2S W5 81.7(3) . 3_665
O1S Sb1 O2S W4 -79.2(3) . .
O3S Sb1 O2S W4 -171.5(3) . .
O1S Sb1 O2S W6 43.6(5) . .
O3S Sb1 O2S W6 -48.7(5) . .
O4T W4 O2S Sb1 -144(3) . .
O410 W4 O2S Sb1 -20.9(3) . .
O45 W4 O2S Sb1 -118.3(4) . .
O46 W4 O2S Sb1 149.1(4) . .
O24 W4 O2S Sb1 65.5(4) . .
O4T W4 O2S W5 -26(3) . 3_665
O410 W4 O2S W5 97.0(3) . 3_665
O45 W4 O2S W5 -0.4(3) . 3_665
O46 W4 O2S W5 -93.0(3) . 3_665
O24 W4 O2S W5 -176.6(3) . 3_665
O4T W4 O2S W6 70(3) . .
O410 W4 O2S W6 -166.7(3) . .
O45 W4 O2S W6 95.9(3) . .
O46 W4 O2S W6 3.3(3) . .
O24 W4 O2S W6 -80.3(3) . .
O6T W6 O2S Sb1 -174(2) . .
O26 W6 O2S Sb1 -45.3(5) . .
O56 W6 O2S Sb1 135.1(6) . .
O69 W6 O2S Sb1 44.6(5) . .
O46 W6 O2S Sb1 -133.8(5) . .
O6T W6 O2S W5 51(3) . 3_665
O26 W6 O2S W5 179.6(3) . 3_665
O56 W6 O2S W5 0.0(3) . 3_665
O69 W6 O2S W5 -90.5(3) . 3_665
O46 W6 O2S W5 91.1(3) . 3_665
O6T W6 O2S W4 -43(3) . .
O26 W6 O2S W4 85.2(3) . .
O56 W6 O2S W4 -94.4(3) . .
O69 W6 O2S W4 175.1(3) . .
O46 W6 O2S W4 -3.3(3) . .
O2S Sb1 O3S W7 -83.0(3) . 3_665
O1S Sb1 O3S W7 -175.1(3) . 3_665
O2S Sb1 O3S W8 170.4(3) . 3_665
O1S Sb1 O3S W8 78.3(3) . 3_665
O2S Sb1 O3S W9 45.8(5) . .
O1S Sb1 O3S W9 -46.3(5) . .
O9T W9 O3S Sb1 176.6(15) . .
O69 W9 O3S Sb1 -41.1(5) . .
O79 W9 O3S Sb1 -135.2(6) . .
O39 W9 O3S Sb1 49.7(5) . .
O89 W9 O3S Sb1 135.7(6) 3_665 .
O9T W9 O3S W7 -49.6(18) . 3_665
O69 W9 O3S W7 92.7(3) . 3_665
O79 W9 O3S W7 -1.4(3) . 3_665
O39 W9 O3S W7 -176.5(3) . 3_665
O89 W9 O3S W7 -90.5(3) 3_665 3_665
O9T W9 O3S W8 45.1(18) . 3_665
O69 W9 O3S W8 -172.6(3) . 3_665
O79 W9 O3S W8 93.3(3) . 3_665
O39 W9 O3S W8 -81.8(3) . 3_665
O89 W9 O3S W8 4.2(3) 3_665 3_665
O6T W6 O26 W2 134.3(7) . .
O56 W6 O26 W2 -39.6(12) . .
O69 W6 O26 W2 -126.5(7) . .
O46 W6 O26 W2 35.4(7) . .
O2S W6 O26 W2 -40.6(7) . .
O69 W9 O9T Na4 178(2) . .
O79 W9 O9T Na4 -86(2) . .
O39 W9 O9T Na4 85(2) . .
O3S W9 O9T Na4 -40(4) . .
O4T W4 O46 W6 -179.5(4) . .
O410 W4 O46 W6 20.3(9) . .
O45 W4 O46 W6 -79.2(4) . .
O24 W4 O46 W6 81.1(4) . .
O2S W4 O46 W6 -4.4(3) . .
O6T W6 O46 W4 -179.8(4) . .
O26 W6 O46 W4 -79.1(4) . .
O56 W6 O46 W4 77.6(4) . .
O2S W6 O46 W4 4.4(3) . .
O9T W9 O79 W7 174.0(4) . 3_665
O69 W9 O79 W7 -84.8(4) . 3_665
O39 W9 O79 W7 13.3(9) . 3_665
O89 W9 O79 W7 77.5(4) 3_665 3_665
O3S W9 O79 W7 1.7(3) . 3_665
O7M W7 O7T Na1 152.9(7) . 3_666
O57 W7 O7T Na1 -113.0(8) . 3_666
O78 W7 O7T Na1 59.7(8) . 3_666
O79 W7 O7T Na1 -26.9(8) 3_665 3_666
O3S W7 O7T Na1 7.0(17) 3_665 3_666
C5 N1 C2 N3 0.1(16) . .
C4 N3 C2 N1 1.2(14) . .
Ni1 N3 C2 N1 165.2(11) . .
C2 N3 C4 C5 -2.2(15) . .
Ni1 N3 C4 C5 -173.1(10) . .
C2 N3 C4 C6 178.8(11) . .
Ni1 N3 C4 C6 7.9(13) . .
Ni1 O1L C6 C4 2.8(15) . .
C5 C4 C6 O2L -3(2) . .
N3 C4 C6 O2L 175.3(12) . .
C5 C4 C6 O1L 173.9(15) . .
N3 C4 C6 O1L -7.4(17) . .
N3 C4 C5 N1 2.3(16) . .
C6 C4 C5 N1 -179.0(15) . .
C2 N1 C5 C4 -1.4(16) . .
W2 O2T Na1 O3W -111.5(6) . .
W2 O2T Na1 O1W 54.3(6) . .
W2 O2T Na1 O7T 137.8(6) . 3_666
W2 O2T Na1 O2W -149.4(6) . .
W2 O2T Na1 O13W -28.5(7) . 4_576
W2 O2T Na1 Na4 -74.0(6) . 4_576
W9 O9T Na4 O15W 123(2) . .
W9 O9T Na4 O3W -61(2) . 4_575
W9 O9T Na4 O14W -151(2) . .
W9 O9T Na4 O12W 33(2) . .
W9 O9T Na4 O13W -56(4) . .
W9 O9T Na4 Na5 168(2) . .
W9 O9T Na4 Na1 -65(2) . 4_575
W9 O9T Na4 Na6 75(2) . .
W9 O9T Na4 Na6 -158(3) . 4_576
W2 O12 Na3 O10W 113.8(4) . .
W1 O12 Na3 O10W -46.6(4) . .
W2 O12 Na3 O7W -60.1(4) . .
W1 O12 Na3 O7W 139.5(4) . .
W2 O12 Na3 O10W 7.3(13) . 3_666
W1 O12 Na3 O10W -153.1(10) . 3_666
W2 O12 Na3 O1 -168.7(4) . .
W1 O12 Na3 O1 30.8(4) . .
W2 O12 Na3 O9W 34.4(4) . .
W1 O12 Na3 O9W -126.0(4) . .
W2 O12 Na3 Na3 96.4(5) . 3_666
W1 O12 Na3 Na3 -64.1(6) . 3_666
W2 O12 Na3 Na2 -87.4(4) . .
W1 O12 Na3 Na2 112.2(3) . .
Ni1 O1 Na3 O10W 74.2(4) . .
Ni1 O1 Na3 O7W -116.0(4) . .
Ni1 O1 Na3 O10W 156.3(4) . 3_666
Ni1 O1 Na3 O12 -24.8(5) . .
Ni1 O1 Na3 O9W 87.8(9) . .
Ni1 O1 Na3 Na3 116.4(4) . 3_666
Ni1 O1 Na3 Na2 -102.0(4) . .
O7W Na3 O10W Na3 -19(2) . 3_666
O10W Na3 O10W Na3 0 3_666 3_666
O12 Na3 O10W Na3 -163.7(3) . 3_666
O1 Na3 O10W Na3 91.7(3) . 3_666
O9W Na3 O10W Na3 -82.5(3) . 3_666
Na2 Na3 O10W Na3 102.2(8) . 3_666
O1W Na1 O3W Na4 83.7(8) . 4_576
O7T Na1 O3W Na4 -158.6(3) 3_666 4_576
O2T Na1 O3W Na4 114.6(3) . 4_576
O2W Na1 O3W Na4 -85.5(3) . 4_576
O13W Na1 O3W Na4 5.8(3) 4_576 4_576
O15W Na4 O14W Na5 -33.8(6) . .
O3W Na4 O14W Na5 140.9(5) 4_575 .
O12W Na4 O14W Na5 31.0(19) . .
O9T Na4 O14W Na5 -136.2(5) . .
O13W Na4 O14W Na5 53.0(5) . .
Na1 Na4 O14W Na5 99.8(5) 4_575 .
Na6 Na4 O14W Na5 -9.5(7) . .
Na6 Na4 O14W Na5 -125.7(8) 4_576 .
O15W Na4 O14W Na6 92.0(6) . 4_576
O3W Na4 O14W Na6 -93.4(6) 4_575 4_576
O12W Na4 O14W Na6 156.7(14) . 4_576
O9T Na4 O14W Na6 -10.4(6) . 4_576
O13W Na4 O14W Na6 178.8(6) . 4_576
Na5 Na4 O14W Na6 125.7(8) . 4_576
Na1 Na4 O14W Na6 -134.5(6) 4_575 4_576
Na6 Na4 O14W Na6 116.2(6) . 4_576
O15W Na4 O12W Na6 14.3(5) . .
O3W Na4 O12W Na6 -159.5(4) 4_575 .
O14W Na4 O12W Na6 -50.1(17) . .
O9T Na4 O12W Na6 117.1(4) . .
O13W Na4 O12W Na6 -72.1(4) . .
Na5 Na4 O12W Na6 -24.4(6) . .
Na1 Na4 O12W Na6 -117.5(4) 4_575 .
Na6 Na4 O12W Na6 94.4(8) 4_576 .
O15W Na4 O13W Na1 170.9(4) . 4_575
O3W Na4 O13W Na1 -5.4(3) 4_575 4_575
O14W Na4 O13W Na1 85.5(4) . 4_575
O12W Na4 O13W Na1 -100.3(3) . 4_575
O9T Na4 O13W Na1 -11(2) . 4_575
Na5 Na4 O13W Na1 129.7(4) . 4_575
Na6 Na4 O13W Na1 -144.1(3) . 4_575
Na6 Na4 O13W Na1 86.5(4) 4_576 4_575
O15W Na4 O13W Na5 41.3(5) . .
O3W Na4 O13W Na5 -135.0(4) 4_575 .
O14W Na4 O13W Na5 -44.1(5) . .
O12W Na4 O13W Na5 130.0(4) . .
O9T Na4 O13W Na5 -140(2) . .
Na1 Na4 O13W Na5 -129.7(4) 4_575 .
Na6 Na4 O13W Na5 86.2(4) . .
Na6 Na4 O13W Na5 -43.2(5) 4_576 .
O10W Na3 O7W Na2 139.3(19) . .
O10W Na3 O7W Na2 119.9(5) 3_666 .
O12 Na3 O7W Na2 -75.6(5) . .
O1 Na3 O7W Na2 31.1(6) . .
O9W Na3 O7W Na2 -158.7(5) . .
Na3 Na3 O7W Na2 122.8(5) 3_666 .
O3W Na4 O15W Na5 -17(4) 4_575 .
O14W Na4 O15W Na5 33.7(6) . .
O12W Na4 O15W Na5 -132.1(5) . .
O9T Na4 O15W Na5 131.2(5) . .
O13W Na4 O15W Na5 -49.1(5) . .
Na1 Na4 O15W Na5 -40.3(7) 4_575 .
Na6 Na4 O15W Na5 -118.4(7) . .
Na6 Na4 O15W Na5 73.0(5) 4_576 .
O3W Na4 O15W Na6 102(4) 4_575 .
O14W Na4 O15W Na6 152.1(6) . .
O12W Na4 O15W Na6 -13.7(5) . .
O9T Na4 O15W Na6 -110.4(5) . .
O13W Na4 O15W Na6 69.3(5) . .
Na5 Na4 O15W Na6 118.4(7) . .
Na1 Na4 O15W Na6 78.1(6) 4_575 .
Na6 Na4 O15W Na6 -168.6(5) 4_576 .
Na3 O7W Na2 O6W -81.1(9) . .
Na3 O7W Na2 O5W -13(3) . .
Na3 O7W Na2 O4W 112.6(5) . .
Na3 O7W Na2 O8W 22.8(7) . .
Na3 O7W Na2 O3T -162.3(4) . 4_576
O10W Na3 Na2 O6W -61.4(11) . .
O7W Na3 Na2 O6W 99.4(9) . .
O10W Na3 Na2 O6W 37.2(8) 3_666 .
O12 Na3 Na2 O6W -159.9(8) . .
O1 Na3 Na2 O6W -51.3(8) . .
O9W Na3 Na2 O6W 124.0(8) . .
Na3 Na3 Na2 O6W 16.6(9) 3_666 .
O10W Na3 Na2 O7W -160.8(9) . .
O10W Na3 Na2 O7W -62.1(6) 3_666 .
O12 Na3 Na2 O7W 100.8(6) . .
O1 Na3 Na2 O7W -150.6(6) . .
O9W Na3 Na2 O7W 24.6(6) . .
Na3 Na3 Na2 O7W -82.8(6) 3_666 .
O10W Na3 Na2 O5W 13.4(14) . .
O7W Na3 Na2 O5W 174.2(12) . .
O10W Na3 Na2 O5W 112.0(11) 3_666 .
O12 Na3 Na2 O5W -85.1(11) . .
O1 Na3 Na2 O5W 23.5(11) . .
O9W Na3 Na2 O5W -161.2(11) . .
Na3 Na3 Na2 O5W 91.4(11) 3_666 .
O10W Na3 Na2 O4W 131.6(8) . .
O7W Na3 Na2 O4W -67.6(6) . .
O10W Na3 Na2 O4W -129.7(3) 3_666 .
O12 Na3 Na2 O4W 33.1(3) . .
O1 Na3 Na2 O4W 141.8(3) . .
O9W Na3 Na2 O4W -43.0(4) . .
Na3 Na3 Na2 O4W -150.4(4) 3_666 .
O10W Na3 Na2 O8W 43.9(10) . .
O7W Na3 Na2 O8W -155.3(8) . .
O10W Na3 Na2 O8W 142.6(6) 3_666 .
O12 Na3 Na2 O8W -54.6(6) . .
O1 Na3 Na2 O8W 54.0(6) . .
O9W Na3 Na2 O8W -130.7(6) . .
Na3 Na3 Na2 O8W 121.9(6) 3_666 .
O10W Na3 Na2 O3T -135.2(8) . 4_576
O7W Na3 Na2 O3T 25.6(6) . 4_576
O10W Na3 Na2 O3T -36.5(6) 3_666 4_576
O12 Na3 Na2 O3T 126.3(5) . 4_576
O1 Na3 Na2 O3T -125.1(5) . 4_576
O9W Na3 Na2 O3T 50.2(6) . 4_576
Na3 Na3 Na2 O3T -57.2(7) 3_666 4_576
Na4 O14W Na5 O16W 118.2(12) . .
Na6 O14W Na5 O16W 10.7(14) 4_576 .
Na4 O14W Na5 O17W 34(3) . .
Na6 O14W Na5 O17W -73(3) 4_576 .
Na4 O14W Na5 O15W 31.8(5) . .
Na6 O14W Na5 O15W -75.7(9) 4_576 .
Na4 O14W Na5 O20W -161.6(7) . 4_475
Na6 O14W Na5 O20W 90.9(10) 4_576 4_475
Na4 O14W Na5 O13W -45.2(4) . .
Na6 O14W Na5 O13W -152.7(8) 4_576 .
Na6 O14W Na5 Na4 -107.5(9) 4_576 .
Na4 O15W Na5 O16W -118.1(12) . .
Na6 O15W Na5 O16W 146.2(13) . .
Na4 O15W Na5 O17W 148.4(10) . .
Na6 O15W Na5 O17W 52.7(12) . .
Na4 O15W Na5 O14W -32.6(5) . .
Na6 O15W Na5 O14W -128.3(7) . .
Na4 O15W Na5 O20W -179(2) . 4_475
Na6 O15W Na5 O20W 85(2) . 4_475
Na4 O15W Na5 O13W 41.9(4) . .
Na6 O15W Na5 O13W -53.7(7) . .
Na6 O15W Na5 Na4 -95.7(7) . .
Na4 O13W Na5 O16W 7(3) . .
Na1 O13W Na5 O16W -68(3) 4_575 .
Na4 O13W Na5 O17W -110.7(10) . .
Na1 O13W Na5 O17W 174.0(10) 4_575 .
Na4 O13W Na5 O14W 43.9(4) . .
Na1 O13W Na5 O14W -31.3(7) 4_575 .
Na4 O13W Na5 O15W -39.7(4) . .
Na1 O13W Na5 O15W -115.0(6) 4_575 .
Na4 O13W Na5 O20W 157.0(8) . 4_475
Na1 O13W Na5 O20W 81.8(9) 4_575 4_475
Na1 O13W Na5 Na4 -75.2(5) 4_575 .
O15W Na4 Na5 O16W 66.0(13) . .
O3W Na4 Na5 O16W -116.5(12) 4_575 .
O14W Na4 Na5 O16W -65.6(13) . .
O12W Na4 Na5 O16W 123.4(12) . .
O9T Na4 Na5 O16W -4.1(13) . .
O13W Na4 Na5 O16W -176.7(13) . .
Na1 Na4 Na5 O16W -142.9(12) 4_575 .
Na6 Na4 Na5 O16W 106.4(12) . .
Na6 Na4 Na5 O16W -33.6(12) 4_576 .
O15W Na4 Na5 O17W -33.3(11) . .
O3W Na4 Na5 O17W 144.2(11) 4_575 .
O14W Na4 Na5 O17W -165.0(13) . .
O12W Na4 Na5 O17W 24.1(12) . .
O9T Na4 Na5 O17W -103.5(11) . .
O13W Na4 Na5 O17W 84.0(11) . .
Na1 Na4 Na5 O17W 117.8(11) 4_575 .
Na6 Na4 Na5 O17W 7.1(11) . .
Na6 Na4 Na5 O17W -133.0(11) 4_576 .
O15W Na4 Na5 O14W 131.6(8) . .
O3W Na4 Na5 O14W -50.8(6) 4_575 .
O12W Na4 Na5 O14W -170.9(6) . .
O9T Na4 Na5 O14W 61.5(6) . .
O13W Na4 Na5 O14W -111.0(6) . .
Na1 Na4 Na5 O14W -77.2(5) 4_575 .
Na6 Na4 Na5 O14W 172.1(6) . .
Na6 Na4 Na5 O14W 32.0(5) 4_576 .
O3W Na4 Na5 O15W 177.6(6) 4_575 .
O14W Na4 Na5 O15W -131.6(8) . .
O12W Na4 Na5 O15W 57.5(6) . .
O9T Na4 Na5 O15W -70.1(6) . .
O13W Na4 Na5 O15W 117.3(6) . .
Na1 Na4 Na5 O15W 151.1(5) 4_575 .
Na6 Na4 Na5 O15W 40.4(5) . .
Na6 Na4 Na5 O15W -99.6(6) 4_576 .
O15W Na4 Na5 O20W 179(2) . 4_475
O3W Na4 Na5 O20W -3(2) 4_575 4_475
O14W Na4 Na5 O20W 47.8(18) . 4_475
O12W Na4 Na5 O20W -123.1(18) . 4_475
O9T Na4 Na5 O20W 109.3(18) . 4_475
O13W Na4 Na5 O20W -63.2(18) . 4_475
Na1 Na4 Na5 O20W -29.4(18) 4_575 4_475
Na6 Na4 Na5 O20W -140.1(19) . 4_475
Na6 Na4 Na5 O20W 79.8(18) 4_576 4_475
O15W Na4 Na5 O13W -117.3(6) . .
O3W Na4 Na5 O13W 60.2(5) 4_575 .
O14W Na4 Na5 O13W 111.0(6) . .
O12W Na4 Na5 O13W -59.9(4) . .
O9T Na4 Na5 O13W 172.5(4) . .
Na1 Na4 Na5 O13W 33.8(3) 4_575 .
Na6 Na4 Na5 O13W -76.9(4) . .
Na6 Na4 Na5 O13W 143.0(4) 4_576 .
Na4 O12W Na6 O18W 64.8(14) . .
Na4 O12W Na6 O14W -96.4(6) . 4_575
Na4 O12W Na6 O15W -12.5(4) . .
Na4 O12W Na6 O6T 96.7(4) . 4_575
Na4 O12W Na6 Na4 -131.1(3) . 4_575
Na4 O15W Na6 O18W -128.2(8) . .
Na5 O15W Na6 O18W -37.0(10) . .
Na4 O15W Na6 O12W 13.0(5) . .
Na5 O15W Na6 O12W 104.2(7) . .
Na4 O15W Na6 O14W 119.4(6) . 4_575
Na5 O15W Na6 O14W -149.4(7) . 4_575
Na4 O15W Na6 O6T -58.5(6) . 4_575
Na5 O15W Na6 O6T 32.7(9) . 4_575
Na5 O15W Na6 Na4 91.2(8) . .
Na4 O15W Na6 Na4 104.3(6) . 4_575
Na5 O15W Na6 Na4 -164.5(6) . 4_575
O15W Na4 Na6 O18W 59.6(9) . .
O3W Na4 Na6 O18W -110.8(9) 4_575 .
O14W Na4 Na6 O18W 25.0(10) . .
O12W Na4 Na6 O18W -140.3(10) . .
O9T Na4 Na6 O18W 145.0(8) . .
O13W Na4 Na6 O18W -42.2(8) . .
Na5 Na4 Na6 O18W 17.8(8) . .
Na1 Na4 Na6 O18W -69.1(9) 4_575 .
Na6 Na4 Na6 O18W 75.1(8) 4_576 .
O15W Na4 Na6 O12W -160.0(7) . .
O3W Na4 Na6 O12W 29.6(6) 4_575 .
O14W Na4 Na6 O12W 165.4(6) . .
O9T Na4 Na6 O12W -74.6(5) . .
O13W Na4 Na6 O12W 98.1(5) . .
Na5 Na4 Na6 O12W 158.2(5) . .
Na1 Na4 Na6 O12W 71.2(4) 4_575 .
Na6 Na4 Na6 O12W -144.5(6) 4_576 .
O15W Na4 Na6 O14W -64.8(7) . 4_575
O3W Na4 Na6 O14W 124.8(6) 4_575 4_575
O14W Na4 Na6 O14W -99.4(7) . 4_575
O12W Na4 Na6 O14W 95.2(6) . 4_575
O9T Na4 Na6 O14W 20.6(6) . 4_575
O13W Na4 Na6 O14W -166.7(6) . 4_575
Na5 Na4 Na6 O14W -106.6(6) . 4_575
Na1 Na4 Na6 O14W 166.4(5) 4_575 4_575
Na6 Na4 Na6 O14W -49.3(8) 4_576 4_575
O3W Na4 Na6 O15W -170.4(6) 4_575 .
O14W Na4 Na6 O15W -34.6(7) . .
O12W Na4 Na6 O15W 160.0(7) . .
O9T Na4 Na6 O15W 85.4(6) . .
O13W Na4 Na6 O15W -101.8(6) . .
Na5 Na4 Na6 O15W -41.8(6) . .
Na1 Na4 Na6 O15W -128.8(5) 4_575 .
Na6 Na4 Na6 O15W 15.5(7) 4_576 .
O15W Na4 Na6 O6T 123.9(6) . 4_575
O3W Na4 Na6 O6T -46.5(6) 4_575 4_575
O14W Na4 Na6 O6T 89.3(6) . 4_575
O12W Na4 Na6 O6T -76.0(5) . 4_575
O9T Na4 Na6 O6T -150.7(3) . 4_575
O13W Na4 Na6 O6T 22.1(3) . 4_575
Na5 Na4 Na6 O6T 82.2(4) . 4_575
Na1 Na4 Na6 O6T -4.8(4) 4_575 4_575
Na6 Na4 Na6 O6T 139.4(2) 4_576 4_575
O15W Na4 Na6 Na4 -99.1(7) . 4_575
O3W Na4 Na6 Na4 90.5(5) 4_575 4_575
O14W Na4 Na6 Na4 -133.7(5) . 4_575
O12W Na4 Na6 Na4 60.9(5) . 4_575
O9T Na4 Na6 Na4 -13.7(6) . 4_575
O13W Na4 Na6 Na4 159.1(5) . 4_575
Na5 Na4 Na6 Na4 -140.9(5) . 4_575
Na1 Na4 Na6 Na4 132.2(3) 4_575 4_575
Na6 Na4 Na6 Na4 -83.6(7) 4_576 4_575
Na2 O3T W3 O13 95.4(5) 4_575 .
Na2 O3T W3 O38 1.0(6) 4_575 .
Na2 O3T W3 O23 -172.9(5) 4_575 .
Na2 O3T W3 O39 -86.6(5) 4_575 .
Na2 O3T W3 O1S 143.2(16) 4_575 .
W1 O13 W3 O3T 176.3(4) . .
W1 O13 W3 O38 -81.7(4) . .
W1 O13 W3 O23 77.8(4) . .
W1 O13 W3 O39 1.9(10) . .
W1 O13 W3 O1S 3.5(3) . .
W8 O38 W3 O3T -117.1(7) 3_665 .
W8 O38 W3 O13 141.8(7) 3_665 .
W8 O38 W3 O23 45.5(13) 3_665 .
W8 O38 W3 O39 -16.9(7) 3_665 .
W8 O38 W3 O1S 68.6(7) 3_665 .
W2 O23 W3 O3T -169.9(4) . .
W2 O23 W3 O13 -69.4(4) . .
W2 O23 W3 O38 27.3(11) . .
W2 O23 W3 O39 89.8(4) . .
W2 O23 W3 O1S 3.4(4) . .
W9 O39 W3 O3T 112.9(8) . .
W9 O39 W3 O13 -72.6(12) . .
W9 O39 W3 O38 12.2(8) . .
W9 O39 W3 O23 -149.5(8) . .
W9 O39 W3 O1S -74.2(7) . .
Sb1 O1S W3 O3T -172.3(16) . .
W1 O1S W3 O3T -52.2(19) . .
W2 O1S W3 O3T 42.7(19) . .
Sb1 O1S W3 O13 -122.9(5) . .
W1 O1S W3 O13 -2.8(3) . .
W2 O1S W3 O13 92.1(3) . .
Sb1 O1S W3 O38 -29.3(4) . .
W1 O1S W3 O38 90.7(3) . .
W2 O1S W3 O38 -174.3(3) . .
Sb1 O1S W3 O23 142.5(5) . .
W1 O1S W3 O23 -97.5(3) . .
W2 O1S W3 O23 -2.6(3) . .
Sb1 O1S W3 O39 56.5(4) . .
W1 O1S W3 O39 176.6(3) . .
W2 O1S W3 O39 -88.5(3) . .
C6 O1L Ni1 N3 1.3(9) . .
C6 O1L Ni1 O5M -87.4(9) . .
C6 O1L Ni1 O7M -129(7) . .
C6 O1L Ni1 O1T -176.9(9) . .
C6 O1L Ni1 O1 95.1(9) . .
C2 N3 Ni1 O1L -168.3(16) . .
C4 N3 Ni1 O1L -5.1(8) . .
C2 N3 Ni1 O5M -72.2(16) . .
C4 N3 Ni1 O5M 91.0(8) . .
C2 N3 Ni1 O7M 9.6(16) . .
C4 N3 Ni1 O7M 172.8(8) . .
C2 N3 Ni1 O1T -157.6(18) . .
C4 N3 Ni1 O1T 6(3) . .
C2 N3 Ni1 O1 100.8(16) . .
C4 N3 Ni1 O1 -96.0(8) . .
W5 O5M Ni1 O1L 117.2(6) . .
W5 O5M Ni1 N3 34.4(6) . .
W5 O5M Ni1 O7M -64.5(6) . .
W5 O5M Ni1 O1T -155.0(6) . .
W5 O5M Ni1 O1 -82(2) . .
W7 O7M Ni1 O1L 104(7) . .
W7 O7M Ni1 N3 -25.3(6) . .
W7 O7M Ni1 O5M 63.0(6) . .
W7 O7M Ni1 O1T 152.6(6) . .
W7 O7M Ni1 O1 -119.4(6) . .
W1 O1T Ni1 O1L 135(5) . .
W1 O1T Ni1 N3 125(4) . .
W1 O1T Ni1 O5M 39(5) . .
W1 O1T Ni1 O7M -43(5) . .
W1 O1T Ni1 O1 -133(5) . .
Na3 O1 Ni1 O1L 100.2(4) . .
Na3 O1 Ni1 N3 -176.8(5) . .
Na3 O1 Ni1 O5M -61(2) . .
Na3 O1 Ni1 O7M -78.0(4) . .
Na3 O1 Ni1 O1T 12.4(4) . .
Na1 O2T W2 O12 -165.5(6) . .
Na1 O2T W2 O24 -67.9(6) . .
Na1 O2T W2 O23 103.5(6) . .
Na1 O2T W2 O26 19.9(6) . .
Na1 O2T W2 O1S 141.1(13) . .
W1 O12 W2 O2T -176.7(4) . .
Na3 O12 W2 O2T 23.2(4) . .
W1 O12 W2 O24 79.9(4) . .
Na3 O12 W2 O24 -80.2(4) . .
W1 O12 W2 O23 -79.6(4) . .
Na3 O12 W2 O23 120.3(4) . .
W1 O12 W2 O26 -11.5(10) . .
Na3 O12 W2 O26 -171.6(6) . .
W1 O12 W2 O1S -5.2(3) . .
Na3 O12 W2 O1S -165.3(4) . .
W4 O24 W2 O2T 119.3(7) . .
W4 O24 W2 O12 -139.5(7) . .
W4 O24 W2 O23 -36.3(13) . .
W4 O24 W2 O26 19.5(7) . .
W4 O24 W2 O1S -65.6(7) . .
W3 O23 W2 O2T 170.1(4) . .
W3 O23 W2 O12 70.3(4) . .
W3 O23 W2 O24 -33.9(11) . .
W3 O23 W2 O26 -90.1(4) . .
W3 O23 W2 O1S -3.5(4) . .
W6 O26 W2 O2T -111.2(7) . .
W6 O26 W2 O12 83.6(11) . .
W6 O26 W2 O24 -9.6(7) . .
W6 O26 W2 O23 152.9(7) . .
W6 O26 W2 O1S 77.5(7) . .
W1 O1S W2 O2T 59.5(17) . .
W3 O1S W2 O2T -36.3(17) . .
Sb1 O1S W2 O12 123.7(5) . .
W1 O1S W2 O12 4.2(3) . .
W3 O1S W2 O12 -91.6(3) . .
Sb1 O1S W2 O24 27.3(4) . .
W1 O1S W2 O24 -92.2(3) . .
W3 O1S W2 O24 172.0(3) . .
Sb1 O1S W2 O23 -142.2(5) . .
W1 O1S W2 O23 98.3(3) . .
W3 O1S W2 O23 2.5(3) . .
Sb1 O1S W2 O26 -58.6(4) . .
W1 O1S W2 O26 -178.1(3) . .
W3 O1S W2 O26 86.1(3) . .
